data_2300232
loop_
_publ_author_name
'Stone, Kevin H.'
'Lapidus, Saul H.'
'Stephens, Peter W.'

_publ_section_title
;
 Implementation and use of robust refinement in powder diffraction in
 the presence of impurities
;
_journal_coeditor_code DB5058
_journal_issue 3
_journal_name_full 'Journal of Applied Crystallography'
_journal_page_first 385
_journal_page_last 391
_journal_paper_doi 10.1107/S0021889809008450
_journal_volume 42
_journal_year 2009
_chemical_formula_moiety 'C8 H9 N O2'
_chemical_formula_structural 'C8 H9 N O2'
_chemical_formula_sum 'C8 H9 N O2'
_chemical_formula_weight 151.16
_chemical_name_common acetaminophen
_space_group_crystal_system monoclinic
_space_group_IT_number 14
_space_group_name_Hall '-P 2yab'
_space_group_name_H-M_alt 'P 1 21/a 1'
_cell_angle_alpha 90
_cell_angle_beta 115.7017(9)
_cell_angle_gamma 90
_cell_formula_units_Z 4
_cell_length_a 12.89000(19)
_cell_length_b 9.38466(13)
_cell_length_c 7.10325(11)
_cell_volume 774.26(2)
_diffrn_radiation_monochromator 'double Si(111)'
_diffrn_radiation_wavelength 0.698291
_cod_data_source_file db5058.cif
_cod_data_source_block Acet_93%_Dual_Rietveld
_cod_depositor_comments
;
 Updating space group information.

 2018-07-31

The following automatic conversions were performed:
'_space_group_crystal_system' value 'Monoclinic' changed to 'monoclinic'
according to '/home/saulius/struct/CIF-dictionaries/cif_core.dic'
dictionary named 'cif_core.dic' version 2.4.1 from 2010-06-29.

Automatic conversion script
Id: cif_fix_enum 1527 2010-12-29 10:47:43Z saulius 
;
_cod_database_code 2300232

loop_
_space_group_symop_id
_space_group_symop_operation_xyz
1 x,y,z
2 -x+1/2,y+1/2,-z
3 -x,-y,-z
4 x+1/2,-y+1/2,z

loop_
_atom_site_type_symbol
_atom_site_label
_atom_site_fract_x
_atom_site_fract_y
_atom_site_fract_z
_atom_site_occupancy
C C1a 0.43879 0.351307 -0.1488613 1
C C2a 0.51303 0.354681 -0.2436104 1
C C3a 0.6088 0.266145 -0.1723013 1
C C4a 0.63033 0.174236 -0.006243004 1
C C5a 0.55609 0.170861 0.08850615 1
C C6a 0.46032 0.259397 0.01719702 1
C C7a 0.28332 0.51086 -0.3936571 1
C C8a 0.17644 0.592354 -0.4214709 1
N N1a 0.34263 0.439333 -0.2147304 1
O O1a 0.72203 0.078315 0.05699455 1
O O2a 0.30729 0.500142 -0.5428166 1
H H1a 0.78076 0.103975 0.2004123 1
H H2a 0.49753 0.420865 -0.3631904 1
H H3a 0.66226 0.268575 -0.240531 1
H H5a 0.57159 0.104677 0.2080862 1
H H6a 0.40686 0.256967 0.08542672 1
H H8a 0.13019 0.615217 -0.5727075 1
H H8b 0.13273 0.536688 -0.3594233 1
H H8c 0.19894 0.678417 -0.329353 1
H H9a 0.31592 0.440438 -0.1019306 1
